data_4328039
loop_
_publ_author_name
'Eugenio Coronado'
'Simona Curreli'
'Carlos Gim\'enez-Saiz'
'Carlos J. G\'omez-Garc\'ia'

_publ_section_title
;
 The Series of Molecular Conductors and Superconductors
 ET4[AFe(C2O4)3].PhX (ET = bis(ethylenedithio)tetrathiafulvalene;
 (C2O4)2-= oxalate; A+= H3O+, K+; X = F, Cl, Br, and I): Influence of the
 Halobenzene Guest Molecules on the Crystal Structure and Superconducting
 Properties
;
_journal_name_full 'Inorganic Chemistry'
_journal_page_first 1111
_journal_page_last 1126
_journal_paper_doi 10.1021/ic202269x
_journal_volume 51
_journal_year 2012
_chemical_formula_moiety '4(C10 H8 S8), (C6 Fe O12), (C6 H5 Br), (H3 O)'
_chemical_formula_sum 'C52 H40 Br Fe O13 S32'
_chemical_formula_weight 2034.52
_chemical_name_systematic
;
 ?
;
_space_group_IT_number 2
_symmetry_cell_setting triclinic
_symmetry_space_group_name_Hall '-P 1'
_symmetry_space_group_name_H-M 'P -1'
_atom_sites_solution_hydrogens geom
_atom_sites_solution_primary direct
_atom_sites_solution_secondary difmap
_audit_creation_method SHELXL-97
_cell_angle_alpha 89.1001(12)
_cell_angle_beta 86.3083(12)
_cell_angle_gamma 62.7251(16)
_cell_formula_units_Z 2
_cell_length_a 10.25554(17)
_cell_length_b 11.16966(18)
_cell_length_c 35.1997(5)
_cell_measurement_reflns_used 75259
_cell_measurement_temperature 120(2)
_cell_measurement_theta_max 30.4838
_cell_measurement_theta_min 2.2343
_cell_volume 3575.98(11)
_computing_cell_refinement
;
CrysAlisPro, Oxford Diffraction Ltd.,
Version 1.171.33.55 (release 05-01-2010 CrysAlis171 .NET)
(compiled Jan  5 2010,16:28:46)
;
_computing_data_collection
;
CrysAlisPro, Oxford Diffraction Ltd.,
Version 1.171.33.55 (release 05-01-2010 CrysAlis171 .NET)
(compiled Jan  5 2010,16:28:46)
;
_computing_data_reduction
;
CrysAlisPro, Oxford Diffraction Ltd.,
Version 1.171.33.55 (release 05-01-2010 CrysAlis171 .NET)
(compiled Jan  5 2010,16:28:46)
;
_computing_molecular_graphics 'Ortep-3 for Windows (Farrugia, 1997)'
_computing_publication_material 'WinGX publication routines (Farrugia, 1999)'
_computing_structure_refinement 'SHELXL-97 (Sheldrick, 1997)'
_computing_structure_solution 'SIR97 (Altomare et al., 1997)'
_diffrn_ambient_temperature 120(2)
_diffrn_detector_area_resol_mean 16.0267
_diffrn_measured_fraction_theta_full 0.997
_diffrn_measured_fraction_theta_max 0.886
_diffrn_measurement_details
;
  1 omega  -45.00   87.30   0.7000    1.7000
omega____ theta____ kappa____ phi______ frames
    -       -0.6250   77.0000 -120.0000 189

  2 omega  -89.00   44.00   0.7000    1.7000
omega____ theta____ kappa____ phi______ frames
    -       -0.6250  -77.0000 -180.0000 190

  3 omega   61.00  117.00   0.7000   15.0000
omega____ theta____ kappa____ phi______ frames
    -       36.6624   37.0000   30.0000 80

  4 omega   -6.00  124.20   0.7000   15.0000
omega____ theta____ kappa____ phi______ frames
    -       36.6624   77.0000 -120.0000 186

  5 omega   -8.00  101.20   0.7000   15.0000
omega____ theta____ kappa____ phi______ frames
    -       36.6624   77.0000   60.0000 156

  6 omega   80.00  111.50   0.7000   15.0000
omega____ theta____ kappa____ phi______ frames
    -       36.6624  125.0000  -30.0000 45

  7 omega   -8.00  118.00   0.7000   15.0000
omega____ theta____ kappa____ phi______ frames
    -       36.6624   77.0000  -30.0000 180

  8 omega  -15.00   17.20   0.7000   15.0000
omega____ theta____ kappa____ phi______ frames
    -       36.6624   37.0000   30.0000 46

  9 omega   -8.00   85.10   0.7000   15.0000
omega____ theta____ kappa____ phi______ frames
    -       36.6624   77.0000  150.0000 133

 10 omega  -41.00   81.50   0.7000   15.0000
omega____ theta____ kappa____ phi______ frames
    -       36.6624  -77.0000  -90.0000 175

 11 omega  -40.00   69.20   0.7000   15.0000
omega____ theta____ kappa____ phi______ frames
    -       36.6624  -37.0000  -30.0000 156

 12 omega  -43.00   81.60   0.7000   15.0000
omega____ theta____ kappa____ phi______ frames
    -       36.6624  -77.0000  150.0000 178

 13 omega  -28.00   -0.70   0.7000   15.0000
omega____ theta____ kappa____ phi______ frames
    -       36.6624   37.0000 -150.0000 39

 14 omega   61.00  119.10   0.7000   15.0000
omega____ theta____ kappa____ phi______ frames
    -       36.6624   37.0000 -150.0000 83

 15 omega  -23.00    4.30   0.7000   15.0000
omega____ theta____ kappa____ phi______ frames
    -      -37.9124  -77.0000  150.0000 39

 16 omega -122.00  -70.90   0.7000   15.0000
omega____ theta____ kappa____ phi______ frames
    -      -37.9124  -77.0000  150.0000 73

 17 omega  -98.50  -18.00   0.7000   15.0000
omega____ theta____ kappa____ phi______ frames
    -      -37.9124  125.0000   60.0000 115

 18 omega    8.00   33.90   0.7000   15.0000
omega____ theta____ kappa____ phi______ frames
    -      -37.9124 -128.0000  139.0000 37

 19 omega   34.00   95.60   0.7000    1.7000
omega____ theta____ kappa____ phi______ frames
    -       -0.6250  179.0000  -60.0000 88

 20 omega   34.00   95.60   0.7000    1.7000
omega____ theta____ kappa____ phi______ frames
    -       -0.6250  179.0000  150.0000 88

 21 omega   -9.00  124.00   0.7000   15.0000
omega____ theta____ kappa____ phi______ frames
    -       36.6624   77.0000  -30.0000 190

 22 omega   -9.00  124.00   0.7000   15.0000
omega____ theta____ kappa____ phi______ frames
    -       36.6624   77.0000 -180.0000 190

 23 omega   -9.00  124.00   0.7000   15.0000
omega____ theta____ kappa____ phi______ frames
    -       36.6624   77.0000  120.0000 190

 24 omega   73.00  118.50   0.7000   15.0000
omega____ theta____ kappa____ phi______ frames
    -       36.6624  125.0000   30.0000 65

 25 omega   73.00  118.50   0.7000   15.0000
omega____ theta____ kappa____ phi______ frames
    -       36.6624  125.0000  -90.0000 65

 26 omega   73.00  118.50   0.7000   15.0000
omega____ theta____ kappa____ phi______ frames
    -       36.6624  125.0000  150.0000 65

 27 omega   73.00  118.50   0.7000   15.0000
omega____ theta____ kappa____ phi______ frames
    -       36.6624  125.0000   90.0000 65

 28 omega -109.00  -18.00   0.7000   15.0000
omega____ theta____ kappa____ phi______ frames
    -      -37.9124  125.0000   30.0000 130

 29 omega  -83.00   50.00   0.7000   15.0000
omega____ theta____ kappa____ phi______ frames
    -      -37.9124   77.0000 -120.0000 190

 30 omega   -1.00   34.00   0.7000   15.0000
omega____ theta____ kappa____ phi______ frames
    -      -37.9124 -128.0000  139.0000 50

 31 omega  -46.00   87.00   0.7000    1.7000
omega____ theta____ kappa____ phi______ frames
    -       -0.6250   77.0000  120.0000 190

 32 omega   34.00   95.60   0.7000    1.7000
omega____ theta____ kappa____ phi______ frames
    -       -0.6250  179.0000   60.0000 88

 33 omega  -52.00   81.00   0.7000   15.0000
omega____ theta____ kappa____ phi______ frames
    -       36.6624  -77.0000   30.0000 190

 34 omega  -52.00   81.00   0.7000   15.0000
omega____ theta____ kappa____ phi______ frames
    -       36.6624  -77.0000  -60.0000 190

 35 omega   73.00  118.50   0.7000   15.0000
omega____ theta____ kappa____ phi______ frames
    -       36.6624  125.0000 -150.0000 65

 36 omega -126.00    7.00   0.7000   15.0000
omega____ theta____ kappa____ phi______ frames
    -      -37.9124  -77.0000  -90.0000 190

 37 omega -126.00    7.00   0.7000   15.0000
omega____ theta____ kappa____ phi______ frames
    -      -37.9124  -77.0000   60.0000 190

 38 omega -126.00    7.00   0.7000   15.0000
omega____ theta____ kappa____ phi______ frames
    -      -37.9124  -77.0000  -30.0000 190

;
_diffrn_measurement_device_type 'Xcalibur, Sapphire3, Gemini'
_diffrn_measurement_method '\w scans'
_diffrn_orient_matrix_UB_11 -0.0483121000
_diffrn_orient_matrix_UB_12 -0.0276291000
_diffrn_orient_matrix_UB_13 -0.0033195000
_diffrn_orient_matrix_UB_21 0.0580558000
_diffrn_orient_matrix_UB_22 -0.0547070000
_diffrn_orient_matrix_UB_23 -0.0102171000
_diffrn_orient_matrix_UB_31 0.0193826000
_diffrn_orient_matrix_UB_32 -0.0367359000
_diffrn_orient_matrix_UB_33 0.0171007000
_diffrn_radiation_monochromator graphite
_diffrn_radiation_source 'Enhance (Mo) x-ray Source'
_diffrn_radiation_type 'Mo K\a'
_diffrn_radiation_wavelength 0.71073
_diffrn_reflns_av_R_equivalents 0.0573
_diffrn_reflns_av_sigmaI/netI 0.0284
_diffrn_reflns_limit_h_max 13
_diffrn_reflns_limit_h_min -14
_diffrn_reflns_limit_k_max 15
_diffrn_reflns_limit_k_min -13
_diffrn_reflns_limit_l_max 50
_diffrn_reflns_limit_l_min -43
_diffrn_reflns_number 142750
_diffrn_reflns_theta_full 26.50
_diffrn_reflns_theta_max 30.55
_diffrn_reflns_theta_min 2.24
_exptl_absorpt_coefficient_mu 1.765
_exptl_absorpt_correction_T_max 0.785
_exptl_absorpt_correction_T_min 0.527
_exptl_absorpt_correction_type analytical
_exptl_absorpt_process_details
;
CrysAlisPro, Oxford Diffraction Ltd.,
Version 1.171.33.55 (release 05-01-2010 CrysAlis171 .NET)
(compiled Jan  5 2010,16:28:46)
Analytical numeric absorption correction using a multifaceted crystal
            model based on expressions derived by R.C. Clark & J.S. Reid.
(Clark, R. C. & Reid, J. S. (1995). Acta Cryst. A51, 887-897)
;
_exptl_crystal_colour black
_exptl_crystal_density_diffrn 1.889
_exptl_crystal_description prism
_exptl_crystal_F_000 2058
_exptl_crystal_size_max 0.4582
_exptl_crystal_size_mid 0.3472
_exptl_crystal_size_min 0.1738
_refine_diff_density_max 5.172
_refine_diff_density_min -3.008
_refine_diff_density_rms 0.467
_refine_ls_extinction_method none
_refine_ls_goodness_of_fit_ref 1.155
_refine_ls_hydrogen_treatment noref
_refine_ls_matrix_type full
_refine_ls_number_parameters 930
_refine_ls_number_reflns 19405
_refine_ls_number_restraints 253
_refine_ls_restrained_S_all 1.148
_refine_ls_R_factor_all 0.1915
_refine_ls_R_factor_gt 0.1884
_refine_ls_shift/su_max 0.002
_refine_ls_shift/su_mean 0.000
_refine_ls_structure_factor_coef Fsqd
_refine_ls_weighting_details 'calc w=1/[\s^2^(Fo^2^)+(0.0826P)^2^+365.8219P] where P=(Fo^2^+2Fc^2^)/3'
_refine_ls_weighting_scheme calc
_refine_ls_wR_factor_gt 0.4307
_refine_ls_wR_factor_ref 0.4318
_reflns_number_gt 18328
_reflns_number_total 19405
_reflns_threshold_expression >2sigma(I)
_cod_data_source_file ic202269x_si_002_7.cif
_cod_data_source_block Compound_3_120K
_cod_original_cell_volume 3575.99(10)
_cod_database_code 4328039

loop_
_symmetry_equiv_pos_as_xyz
'x, y, z'
'-x, -y, -z'

loop_
_atom_site_label
_atom_site_type_symbol
_atom_site_fract_x
_atom_site_fract_y
_atom_site_fract_z
_atom_site_U_iso_or_equiv
_atom_site_adp_type
_atom_site_occupancy
_atom_site_symmetry_multiplicity
_atom_site_calc_flag
_atom_site_refinement_flags
_atom_site_disorder_assembly
_atom_site_disorder_group
S1 S 0.2920(4) 0.5700(4) 1.00721(9) 0.0145(6) Uani 1 1 d . . .
S2 S -0.0239(4) 0.7158(4) 1.03033(9) 0.0140(6) Uani 1 1 d . . .
S3 S 0.2105(4) 0.4978(4) 0.92577(9) 0.0144(6) Uani 1 1 d U . .
S4 S -0.1041(4) 0.6471(4) 0.94964(10) 0.0162(7) Uani 1 1 d . . .
S5 S 0.3941(4) 0.6228(4) 1.07817(10) 0.0166(7) Uani 1 1 d . . .
S6 S 0.0161(4) 0.7906(4) 1.10727(10) 0.0165(7) Uani 1 1 d . . .
S7 S 0.1698(5) 0.4325(4) 0.84875(10) 0.0225(8) Uani 1 1 d U . .
S8 S -0.2072(4) 0.5992(4) 0.87776(12) 0.0208(7) Uani 1 1 d U . .
C1 C 0.1115(16) 0.6220(14) 0.9956(4) 0.013(2) Uani 1 1 d . . .
C2 C 0.0768(15) 0.5924(14) 0.9611(3) 0.012(2) Uani 1 1 d . . .
C3 C 0.2418(15) 0.6476(14) 1.0530(4) 0.013(2) Uani 1 1 d . . .
C4 C 0.0968(14) 0.7138(14) 1.0635(4) 0.013(2) Uani 1 1 d . . .
C5 C 0.0861(15) 0.5066(15) 0.8929(4) 0.015(2) Uani 1 1 d U . .
C6 C -0.0582(16) 0.5741(16) 0.9043(4) 0.016(3) Uani 1 1 d . . .
C7 C 0.3087(18) 0.6716(16) 1.1260(4) 0.020(3) Uani 1 1 d . . .
H7A H 0.2876 0.5992 1.1366 0.024 Uiso 1 1 calc R . .
H7B H 0.3791 0.6805 1.1423 0.024 Uiso 1 1 calc R . .
C8 C 0.1694(18) 0.8009(17) 1.1277(4) 0.020(3) Uani 1 1 d . . .
H8A H 0.1879 0.8703 1.1140 0.024 Uiso 1 1 calc R . .
H8B H 0.1412 0.8308 1.1546 0.024 Uiso 1 1 calc R . .
C9 C 0.012(2) 0.453(2) 0.8229(5) 0.027(3) Uani 1 1 d U . .
H9A H 0.0395 0.4454 0.7952 0.033 Uiso 1 1 calc R . .
H9B H -0.0123 0.3789 0.8297 0.033 Uiso 1 1 calc R . .
C10 C -0.123(2) 0.585(2) 0.8309(5) 0.030(3) Uani 1 1 d U . .
H10A H -0.1952 0.5962 0.8121 0.037 Uiso 1 1 calc R . .
H10B H -0.0954 0.6587 0.8272 0.037 Uiso 1 1 calc R . .
S9 S 0.4374(4) 0.1751(4) 0.98128(9) 0.0141(6) Uani 1 1 d . . .
S10 S 0.7492(4) 0.0191(4) 0.95601(9) 0.0139(6) Uani 1 1 d . . .
S11 S 0.5267(4) 0.2409(4) 1.06072(9) 0.0152(7) Uani 1 1 d . . .
S12 S 0.8398(4) 0.0908(4) 1.03618(9) 0.0132(6) Uani 1 1 d U . .
S13 S 0.3233(4) 0.1312(5) 0.91140(11) 0.0241(8) Uani 1 1 d U . .
S14 S 0.6949(4) -0.0476(4) 0.87931(10) 0.0192(7) Uani 1 1 d U . .
S15 S 0.5761(4) 0.3301(4) 1.13452(10) 0.0194(7) Uani 1 1 d . . .
S16 S 0.9438(4) 0.1563(4) 1.10626(10) 0.0152(6) Uani 1 1 d U . .
C11 C 0.6210(14) 0.1190(14) 0.9905(4) 0.012(2) Uani 1 1 d U . .
C12 C 0.6604(15) 0.1483(14) 1.0249(4) 0.012(2) Uani 1 1 d . . .
C13 C 0.4776(15) 0.1008(14) 0.9360(4) 0.012(2) Uani 1 1 d . A .
C14 C 0.6219(15) 0.0320(15) 0.9240(4) 0.015(3) Uani 1 1 d . A .
C15 C 0.6541(15) 0.2408(14) 1.0916(4) 0.013(2) Uani 1 1 d U . .
C16 C 0.7993(15) 0.1771(15) 1.0798(4) 0.013(2) Uani 1 1 d U . .
C17A C 0.407(3) 0.092(3) 0.8614(6) 0.023(4) Uani 0.74(4) 1 d PU A 1
H17A H 0.3321 0.0947 0.8444 0.027 Uiso 0.74(4) 1 calc PR A 1
H17B H 0.4359 0.1616 0.8530 0.027 Uiso 0.74(4) 1 calc PR A 1
C18A C 0.535(2) -0.040(2) 0.8579(6) 0.020(4) Uani 0.74(4) 1 d PU A 1
H18A H 0.5603 -0.0648 0.8306 0.024 Uiso 0.74(4) 1 calc PR A 1
H18B H 0.5090 -0.1076 0.8701 0.024 Uiso 0.74(4) 1 calc PR A 1
C17B C 0.390(6) 0.048(7) 0.8681(18) 0.020(6) Uani 0.26(4) 1 d PDU A 2
H17C H 0.4199 -0.0487 0.8714 0.024 Uiso 0.26(4) 1 calc PR A 2
H17D H 0.3113 0.0841 0.8500 0.024 Uiso 0.26(4) 1 calc PR A 2
C18B C 0.518(6) 0.066(7) 0.8521(16) 0.024(8) Uani 0.26(4) 1 d PDU A 2
H18C H 0.4962 0.1612 0.8545 0.029 Uiso 0.26(4) 1 calc PR A 2
H18D H 0.5366 0.0402 0.8248 0.029 Uiso 0.26(4) 1 calc PR A 2
C19 C 0.7292(17) 0.2729(17) 1.1647(4) 0.024(3) Uani 1 1 d U . .
H19A H 0.7604 0.3445 1.1658 0.029 Uiso 1 1 calc R . .
H19B H 0.6936 0.2627 1.1907 0.029 Uiso 1 1 calc R . .
C20 C 0.8611(18) 0.1443(17) 1.1533(4) 0.023(3) Uani 1 1 d U . .
H20A H 0.8325 0.0709 1.1526 0.028 Uiso 1 1 calc R . .
H20B H 0.9348 0.1216 1.1726 0.028 Uiso 1 1 calc R . .
S17 S 0.1340(4) 0.5751(4) 0.49187(10) 0.0158(7) Uani 1 1 d . . .
S18 S 0.3098(4) 0.7128(4) 0.46808(10) 0.0148(6) Uani 1 1 d . . .
S19 S 0.2856(4) 0.5118(4) 0.57356(10) 0.0152(6) Uani 1 1 d . . .
S20 S 0.4554(4) 0.6541(4) 0.54818(10) 0.0140(6) Uani 1 1 d . . .
S21 S -0.0110(4) 0.6122(4) 0.42076(11) 0.0182(7) Uani 1 1 d . . .
S22 S 0.2044(4) 0.7718(4) 0.39040(11) 0.0182(7) Uani 1 1 d . . .
S23 S 0.3892(5) 0.4598(4) 0.65080(10) 0.0203(7) Uani 1 1 d . . .
S24 S 0.6051(4) 0.6154(4) 0.61931(10) 0.0166(7) Uani 1 1 d U . .
C21 C 0.2632(15) 0.6272(15) 0.5040(4) 0.014(2) Uani 1 1 d . . .
C22 C 0.3291(16) 0.5970(15) 0.5375(4) 0.017(3) Uani 1 1 d . . .
C23 C 0.1137(15) 0.6381(14) 0.4459(4) 0.012(2) Uani 1 1 d . . .
C24 C 0.1943(16) 0.7043(16) 0.4348(4) 0.016(3) Uani 1 1 d . . .
C25 C 0.4032(15) 0.5232(14) 0.6060(4) 0.013(2) Uani 1 1 d . . .
C26 C 0.4833(15) 0.5870(14) 0.5936(4) 0.015(3) Uani 1 1 d . . .
C27 C 0.0240(17) 0.6592(16) 0.3727(4) 0.017(3) Uani 1 1 d . . .
H27A H 0.1157 0.5850 0.3612 0.021 Uiso 1 1 calc R . .
H27B H -0.0573 0.6695 0.3570 0.021 Uiso 1 1 calc R . .
C28 C 0.0383(16) 0.7864(16) 0.3709(4) 0.018(3) Uani 1 1 d . . .
H28A H -0.0479 0.8582 0.3851 0.022 Uiso 1 1 calc R . .
H28B H 0.0369 0.8142 0.3441 0.022 Uiso 1 1 calc R . .
C29 C 0.5185(18) 0.4912(17) 0.6772(4) 0.022(3) Uani 1 1 d U . .
H29A H 0.4912 0.4932 0.7047 0.027 Uiso 1 1 calc R . .
H29B H 0.6180 0.4150 0.6723 0.027 Uiso 1 1 calc R . .
C30 C 0.5250(19) 0.6213(16) 0.6672(5) 0.022(3) Uani 1 1 d U . .
H30A H 0.5841 0.6379 0.6856 0.027 Uiso 1 1 calc R . .
H30B H 0.4243 0.6972 0.6694 0.027 Uiso 1 1 calc R . .
S25 S 0.6111(4) 0.8246(4) 0.47915(9) 0.0139(6) Uani 1 1 d U . .
S26 S 0.7705(4) 0.9772(4) 0.45482(9) 0.0136(6) Uani 1 1 d U . .
S27 S 0.7609(4) 0.7663(4) 0.55922(9) 0.0134(6) Uani 1 1 d . . .
S28 S 0.9219(4) 0.9186(4) 0.53537(9) 0.0133(6) Uani 1 1 d . . .
S29 S 0.4623(5) 0.8595(4) 0.40854(11) 0.0216(8) Uani 1 1 d . . .
S30 S 0.6609(4) 1.0323(4) 0.37737(10) 0.0163(7) Uani 1 1 d U . .
S31 S 0.8991(5) 0.6869(4) 0.63357(10) 0.0193(7) Uani 1 1 d U . .
S32 S 1.0907(4) 0.8583(4) 0.60420(11) 0.0173(7) Uani 1 1 d U . .
C31 C 0.7346(15) 0.8843(13) 0.4899(4) 0.011(2) Uani 1 1 d U . .
C32 C 0.8000(15) 0.8576(15) 0.5237(4) 0.014(2) Uani 1 1 d . . .
C33 C 0.5829(16) 0.8931(14) 0.4333(4) 0.015(3) Uani 1 1 d . . .
C34 C 0.6569(15) 0.9629(13) 0.4215(4) 0.013(2) Uani 1 1 d U . .
C35 C 0.8919(17) 0.7622(14) 0.5898(4) 0.014(3) Uani 1 1 d . B .
C36 C 0.9624(15) 0.8344(14) 0.5788(4) 0.011(2) Uani 1 1 d . B .
C37 C 0.5084(19) 0.8924(16) 0.3604(4) 0.019(3) Uani 1 1 d . . .
H37A H 0.6065 0.8198 0.3519 0.023 Uiso 1 1 calc R . .
H37B H 0.4363 0.8897 0.3435 0.023 Uiso 1 1 calc R . .
C38 C 0.5102(18) 1.0256(15) 0.3560(4) 0.018(3) Uani 1 1 d . . .
H38A H 0.4169 1.0971 0.3676 0.021 Uiso 1 1 calc R . .
H38B H 0.5151 1.0448 0.3285 0.021 Uiso 1 1 calc R . .
C39A C 0.923(3) 0.816(3) 0.6592(8) 0.020(5) Uani 0.54(3) 1 d PU B 1
H39A H 0.8452 0.9060 0.6525 0.025 Uiso 0.54(3) 1 calc PR B 1
H39B H 0.9094 0.8050 0.6869 0.025 Uiso 0.54(3) 1 calc PR B 1
C40A C 1.068(4) 0.816(3) 0.6515(8) 0.019(5) Uani 0.54(3) 1 d PU B 1
H40A H 1.1480 0.7248 0.6565 0.023 Uiso 0.54(3) 1 calc PR B 1
H40B H 1.0759 0.8805 0.6689 0.023 Uiso 0.54(3) 1 calc PR B 1
C39B C 0.979(5) 0.750(4) 0.6645(10) 0.024(5) Uani 0.46(3) 1 d PDU B 2
H39C H 0.9246 0.7656 0.6897 0.029 Uiso 0.46(3) 1 calc PR B 2
H39D H 1.0809 0.6798 0.6677 0.029 Uiso 0.46(3) 1 calc PR B 2
C40B C 0.984(5) 0.878(3) 0.6528(9) 0.023(5) Uani 0.46(3) 1 d PDU B 2
H40C H 1.0310 0.9041 0.6725 0.027 Uiso 0.46(3) 1 calc PR B 2
H40D H 0.8821 0.9505 0.6514 0.027 Uiso 0.46(3) 1 calc PR B 2
Fe1 Fe 0.9035(3) 0.1527(2) 0.75105(6) 0.0216(5) Uani 1 1 d . . .
C41 C 0.714(2) 0.4284(19) 0.7719(5) 0.028(3) Uani 1 1 d U . .
C42 C 0.8039(19) 0.4252(16) 0.7342(5) 0.024(3) Uani 1 1 d U . .
C43 C 0.740(2) 0.0250(16) 0.7305(5) 0.028(4) Uani 1 1 d . . .
C44 C 0.7986(18) -0.0327(17) 0.7709(4) 0.022(3) Uani 1 1 d . . .
C45 C 1.1889(19) 0.0429(15) 0.7734(4) 0.021(3) Uani 1 1 d U . .
C46 C 1.2023(18) -0.0138(13) 0.7325(4) 0.018(3) Uani 1 1 d . . .
O1 O 0.7457(16) 0.3049(13) 0.7835(4) 0.034(3) Uani 1 1 d U . .
O2 O 0.6165(17) 0.5290(13) 0.7860(4) 0.035(3) Uani 1 1 d U . .
O3 O 0.7746(14) 0.1147(12) 0.7187(3) 0.027(3) Uani 1 1 d . . .
O4 O 0.8782(14) 0.0157(12) 0.7838(3) 0.023(2) Uani 1 1 d . . .
O5 O 0.6686(18) -0.0230(13) 0.7156(4) 0.041(4) Uani 1 1 d . . .
O6 O 0.7653(14) -0.1148(13) 0.7873(3) 0.025(2) Uani 1 1 d . . .
O11 O 0.8912(15) 0.3105(12) 0.7210(3) 0.028(3) Uani 1 1 d U . .
O21 O 0.7905(16) 0.5358(13) 0.7216(4) 0.034(3) Uani 1 1 d U . .
O31 O 1.0649(15) 0.1306(13) 0.7847(3) 0.030(3) Uani 1 1 d U . .
O41 O 1.0760(13) 0.0289(11) 0.7174(3) 0.021(2) Uani 1 1 d . . .
O51 O 1.3024(15) -0.0077(14) 0.7916(4) 0.031(3) Uani 1 1 d U . .
O61 O 1.3253(13) -0.0899(12) 0.7167(3) 0.022(2) Uani 1 1 d . . .
Br1 Br 0.1395(3) 0.6995(2) 0.74848(6) 0.0386(5) Uani 1 1 d . . .
C47 C 0.2184(17) 0.507(2) 0.7454(5) 0.025(4) Uani 1 1 d . . .
C48 C 0.3503(19) 0.4329(18) 0.7628(5) 0.025(3) Uani 1 1 d U . .
H48 H 0.3974 0.4763 0.7751 0.030 Uiso 1 1 calc R . .
C49 C 0.410(2) 0.2930(18) 0.7613(5) 0.027(3) Uani 1 1 d U . .
H49 H 0.4972 0.2393 0.7739 0.032 Uiso 1 1 calc R . .
C50 C 0.343(2) 0.2316(19) 0.7416(6) 0.029(3) Uani 1 1 d U . .
H50 H 0.3846 0.1362 0.7405 0.035 Uiso 1 1 calc R . .
C51 C 0.215(2) 0.311(2) 0.7234(6) 0.038(4) Uani 1 1 d U . .
H51 H 0.1697 0.2701 0.7093 0.046 Uiso 1 1 calc R . .
C52 C 0.153(2) 0.450(2) 0.7259(5) 0.032(4) Uani 1 1 d U . .
H52 H 0.0650 0.5040 0.7139 0.039 Uiso 1 1 calc R . .
O1W O 0.5762(17) 0.7909(15) 0.7559(5) 0.045(4) Uani 1 1 d . . .

loop_
_atom_site_aniso_label
_atom_site_aniso_U_11
_atom_site_aniso_U_22
_atom_site_aniso_U_33
_atom_site_aniso_U_23
_atom_site_aniso_U_13
_atom_site_aniso_U_12
S1 0.0112(15) 0.0222(17) 0.0091(14) -0.0014(12) -0.0001(11) -0.0068(13)
S2 0.0118(15) 0.0219(16) 0.0098(14) -0.0018(12) -0.0011(11) -0.0089(13)
S3 0.0136(16) 0.0224(17) 0.0083(14) -0.0016(12) -0.0001(11) -0.0093(13)
S4 0.0102(15) 0.0220(17) 0.0165(16) -0.0003(13) -0.0029(11) -0.0074(13)
S5 0.0109(15) 0.0236(17) 0.0144(15) -0.0010(13) -0.0027(11) -0.0067(13)
S6 0.0130(16) 0.0247(17) 0.0116(15) -0.0076(13) 0.0023(11) -0.0086(14)
S7 0.027(2) 0.033(2) 0.0098(15) -0.0032(14) -0.0001(13) -0.0156(17)
S8 0.0209(18) 0.0203(17) 0.0234(18) 0.0013(14) -0.0119(14) -0.0100(15)
C1 0.016(6) 0.016(6) 0.008(6) -0.004(4) -0.002(4) -0.006(5)
C2 0.015(6) 0.019(6) 0.003(5) -0.001(4) 0.002(4) -0.008(5)
C3 0.010(6) 0.013(6) 0.013(6) -0.004(5) 0.004(4) -0.004(5)
C4 0.006(6) 0.020(6) 0.009(6) -0.007(5) 0.002(4) -0.003(5)
C5 0.008(6) 0.022(7) 0.018(6) 0.001(5) -0.004(4) -0.008(5)
C6 0.017(7) 0.025(7) 0.008(6) 0.001(5) -0.004(5) -0.012(6)
C7 0.023(8) 0.024(7) 0.015(7) -0.002(5) -0.004(5) -0.012(6)
C8 0.024(8) 0.029(8) 0.010(6) -0.003(5) 0.000(5) -0.013(6)
C9 0.031(7) 0.045(9) 0.012(6) -0.001(6) -0.005(5) -0.023(6)
C10 0.038(6) 0.042(7) 0.019(5) 0.008(5) -0.017(5) -0.022(5)
S9 0.0086(15) 0.0192(16) 0.0112(14) -0.0049(12) 0.0001(11) -0.0035(12)
S10 0.0086(14) 0.0208(16) 0.0108(14) -0.0030(12) -0.0012(11) -0.0051(12)
S11 0.0095(15) 0.0247(17) 0.0080(14) -0.0035(12) 0.0015(10) -0.0049(13)
S12 0.0102(15) 0.0196(16) 0.0090(13) 0.0003(11) -0.0008(10) -0.0061(12)
S13 0.0111(17) 0.042(2) 0.0196(17) -0.0077(16) -0.0054(13) -0.0113(16)
S14 0.0153(16) 0.0293(19) 0.0151(16) -0.0122(14) 0.0045(12) -0.0123(15)
S15 0.0136(16) 0.0292(19) 0.0101(15) -0.0062(13) -0.0011(11) -0.0049(14)
S16 0.0098(15) 0.0191(16) 0.0154(15) 0.0002(12) -0.0034(11) -0.0053(13)
C11 0.006(5) 0.018(5) 0.010(5) -0.004(4) 0.004(4) -0.005(4)
C12 0.010(6) 0.019(6) 0.008(5) -0.005(5) 0.001(4) -0.008(5)
C13 0.010(6) 0.013(6) 0.016(6) -0.003(5) 0.004(4) -0.007(5)
C14 0.009(6) 0.020(7) 0.012(6) -0.006(5) -0.001(4) -0.002(5)
C15 0.009(4) 0.017(5) 0.009(5) 0.006(4) -0.003(3) -0.002(4)
C16 0.012(4) 0.021(6) 0.007(4) 0.000(4) 0.002(3) -0.009(4)
C17A 0.024(6) 0.032(8) 0.010(6) -0.002(6) -0.007(5) -0.010(5)
C18A 0.018(8) 0.031(9) 0.011(8) -0.009(7) 0.002(6) -0.011(6)
C17B 0.019(8) 0.021(11) 0.019(9) -0.002(8) -0.006(8) -0.009(8)
C18B 0.026(13) 0.033(19) 0.012(14) 0.001(15) -0.002(8) -0.014(12)
C19 0.012(7) 0.028(7) 0.015(6) 0.000(5) -0.007(5) 0.005(6)
C20 0.025(7) 0.029(7) 0.005(6) 0.000(5) -0.005(5) -0.003(6)
S17 0.0150(16) 0.0237(17) 0.0120(15) 0.0004(12) -0.0015(11) -0.0117(14)
S18 0.0144(16) 0.0225(17) 0.0132(15) 0.0027(12) -0.0033(11) -0.0131(14)
S19 0.0156(16) 0.0211(16) 0.0121(15) -0.0016(12) -0.0004(11) -0.0112(14)
S20 0.0159(16) 0.0175(15) 0.0114(14) 0.0048(12) -0.0033(11) -0.0100(13)
S21 0.0182(17) 0.0249(18) 0.0175(16) 0.0046(13) -0.0063(13) -0.0145(15)
S22 0.0172(17) 0.0260(18) 0.0168(16) 0.0074(13) -0.0074(12) -0.0140(15)
S23 0.027(2) 0.0263(19) 0.0108(15) 0.0049(13) -0.0003(13) -0.0152(16)
S24 0.0165(17) 0.0181(16) 0.0183(16) 0.0017(13) -0.0064(12) -0.0099(14)
C21 0.009(6) 0.024(7) 0.012(6) 0.005(5) -0.002(4) -0.011(5)
C22 0.013(6) 0.021(7) 0.017(7) -0.002(5) -0.004(5) -0.008(6)
C23 0.010(6) 0.016(6) 0.011(6) 0.003(5) -0.003(4) -0.007(5)
C24 0.013(6) 0.027(7) 0.010(6) -0.001(5) 0.000(5) -0.011(6)
C25 0.008(6) 0.020(6) 0.008(6) -0.006(5) 0.002(4) -0.004(5)
C26 0.009(6) 0.015(6) 0.019(7) 0.003(5) -0.002(5) -0.004(5)
C27 0.017(7) 0.025(7) 0.015(6) 0.004(5) -0.009(5) -0.013(6)
C28 0.015(7) 0.028(8) 0.012(6) 0.004(5) -0.009(5) -0.010(6)
C29 0.022(6) 0.027(6) 0.010(5) 0.009(5) -0.006(4) -0.003(5)
C30 0.025(8) 0.024(7) 0.021(6) -0.015(6) 0.002(5) -0.014(6)
S25 0.0190(17) 0.0198(16) 0.0098(14) 0.0033(12) -0.0011(11) -0.0151(14)
S26 0.0179(16) 0.0207(16) 0.0078(13) 0.0058(11) -0.0031(11) -0.0137(13)
S27 0.0179(16) 0.0201(16) 0.0087(14) 0.0030(12) -0.0033(11) -0.0141(13)
S28 0.0157(16) 0.0172(15) 0.0116(14) 0.0023(11) -0.0035(11) -0.0112(13)
S29 0.030(2) 0.034(2) 0.0133(16) 0.0076(14) -0.0069(14) -0.0253(18)
S30 0.0178(17) 0.0210(16) 0.0148(15) 0.0117(13) -0.0085(12) -0.0123(14)
S31 0.028(2) 0.0233(17) 0.0101(15) 0.0083(13) -0.0072(13) -0.0139(15)
S32 0.0194(17) 0.0211(17) 0.0178(16) 0.0031(13) -0.0076(13) -0.0141(14)
C31 0.017(5) 0.009(5) 0.007(4) 0.004(4) -0.005(4) -0.006(4)
C32 0.010(6) 0.020(6) 0.015(6) -0.003(5) 0.000(4) -0.009(5)
C33 0.016(7) 0.013(6) 0.008(6) 0.000(4) -0.004(4) 0.000(5)
C34 0.016(5) 0.010(5) 0.011(5) 0.007(4) -0.007(4) -0.004(4)
C35 0.024(7) 0.014(6) 0.010(6) -0.002(5) -0.002(5) -0.013(5)
C36 0.010(6) 0.017(6) 0.009(5) 0.002(5) -0.003(4) -0.008(5)
C37 0.034(9) 0.024(7) 0.007(6) 0.005(5) -0.009(5) -0.020(7)
C38 0.026(8) 0.018(6) 0.012(6) 0.000(5) -0.007(5) -0.011(6)
C39A 0.019(10) 0.026(11) 0.012(9) -0.007(8) 0.003(7) -0.007(9)
C40A 0.023(10) 0.023(11) 0.014(8) -0.004(8) 0.002(8) -0.012(8)
C39B 0.023(12) 0.040(12) 0.017(10) 0.005(9) -0.004(9) -0.020(10)
C40B 0.029(13) 0.024(11) 0.017(9) -0.007(9) -0.004(8) -0.013(9)
Fe1 0.0326(13) 0.0145(10) 0.0119(9) -0.0004(7) -0.0081(8) -0.0049(9)
C41 0.027(8) 0.033(7) 0.022(6) -0.009(5) -0.012(5) -0.011(6)
C42 0.029(6) 0.019(5) 0.024(5) -0.008(4) -0.017(4) -0.008(5)
C43 0.044(10) 0.013(7) 0.022(8) -0.005(6) -0.013(7) -0.006(7)
C44 0.024(8) 0.032(8) 0.015(7) -0.006(6) -0.007(5) -0.017(7)
C45 0.036(7) 0.015(6) 0.018(7) 0.008(5) -0.021(6) -0.015(5)
C46 0.031(8) 0.006(5) 0.017(7) 0.002(5) -0.001(6) -0.008(6)
O1 0.041(8) 0.021(5) 0.021(6) -0.005(4) -0.009(5) 0.002(5)
O2 0.042(8) 0.026(5) 0.029(6) -0.007(5) -0.008(5) -0.007(5)
O3 0.038(7) 0.021(5) 0.010(5) -0.005(4) -0.012(4) -0.002(5)
O4 0.039(7) 0.030(6) 0.011(5) 0.001(4) -0.010(4) -0.025(5)
O5 0.053(9) 0.023(6) 0.045(8) -0.004(6) -0.030(7) -0.012(6)
O6 0.028(6) 0.032(6) 0.020(6) -0.003(5) -0.001(4) -0.017(5)
O11 0.040(7) 0.017(5) 0.018(5) -0.001(4) -0.006(5) -0.003(5)
O21 0.041(8) 0.019(5) 0.038(7) 0.003(5) -0.013(6) -0.010(5)
O31 0.039(6) 0.030(6) 0.017(5) -0.005(5) -0.011(5) -0.011(5)
O41 0.025(6) 0.014(5) 0.017(5) -0.008(4) -0.006(4) -0.002(4)
O51 0.033(6) 0.038(7) 0.023(6) 0.006(5) -0.017(5) -0.015(5)
O61 0.022(6) 0.025(6) 0.016(5) -0.002(4) -0.006(4) -0.007(5)
Br1 0.0502(12) 0.0283(9) 0.0304(10) 0.0001(7) -0.0153(8) -0.0105(9)
C47 0.012(7) 0.048(11) 0.016(7) 0.002(7) -0.002(5) -0.013(7)
C48 0.019(8) 0.027(7) 0.028(8) 0.000(6) 0.006(6) -0.010(6)
C49 0.033(9) 0.027(7) 0.022(8) 0.008(6) -0.006(6) -0.015(7)
C50 0.030(5) 0.030(5) 0.036(5) 0.000(4) 0.004(4) -0.021(4)
C51 0.035(9) 0.051(9) 0.038(11) -0.003(9) -0.001(7) -0.026(8)
C52 0.036(10) 0.044(8) 0.015(7) 0.004(7) 0.006(6) -0.019(7)
O1W 0.037(8) 0.029(7) 0.068(11) -0.011(7) -0.012(7) -0.013(6)

loop_
_atom_type_symbol
_atom_type_description
_atom_type_scat_dispersion_real
_atom_type_scat_dispersion_imag
_atom_type_scat_source
C C 0.0033 0.0016 'International Tables Vol C Tables 4.2.6.8 and 6.1.1.4'
H H 0.0000 0.0000 'International Tables Vol C Tables 4.2.6.8 and 6.1.1.4'
O O 0.0106 0.0060 'International Tables Vol C Tables 4.2.6.8 and 6.1.1.4'
Br Br -0.2901 2.4595 'International Tables Vol C Tables 4.2.6.8 and 6.1.1.4'
S S 0.1246 0.1234 'International Tables Vol C Tables 4.2.6.8 and 6.1.1.4'
Fe Fe 0.3463 0.8444 'International Tables Vol C Tables 4.2.6.8 and 6.1.1.4'

loop_
_exptl_crystal_face_index_h
_exptl_crystal_face_index_k
_exptl_crystal_face_index_l
_exptl_crystal_face_perp_dist
_exptl_oxdiff_crystal_face_indexfrac_h
_exptl_oxdiff_crystal_face_indexfrac_k
_exptl_oxdiff_crystal_face_indexfrac_l
_exptl_oxdiff_crystal_face_x
_exptl_oxdiff_crystal_face_y
_exptl_oxdiff_crystal_face_z
1 0 -1 0.0869 1.0024 0.0031 -1.0058 -0.0450 0.0683 0.0023
1 5 -1 0.1782 0.9995 5.0011 -1.0017 -0.1836 -0.2046 -0.1812
-1 -5 1 0.1782 -0.9995 -5.0011 1.0017 0.1836 0.2046 0.1812
1 1 -1 0.1004 0.9995 1.0029 -1.0046 -0.0726 0.0135 -0.0345
-1 -1 1 0.1232 -0.9995 -1.0029 1.0046 0.0726 -0.0135 0.0345
0 0 1 0.1791 -0.0003 -0.0003 1.0014 -0.0033 -0.0102 0.0171
0 0 -1 0.1791 0.0003 0.0003 -1.0014 0.0033 0.0102 -0.0171
-1 0 1 0.0869 -1.0024 -0.0031 1.0058 0.0450 -0.0683 -0.0023

loop_
_geom_angle_atom_site_label_1
_geom_angle_atom_site_label_2
_geom_angle_atom_site_label_3
_geom_angle
C1 S1 C3 94.5(6)
C1 S2 C4 95.7(6)
C2 S3 C5 95.3(7)
C6 S4 C2 95.0(7)
C3 S5 C7 100.7(7)
C4 S6 C8 101.1(7)
C5 S7 C9 101.9(7)
C6 S8 C10 99.2(8)
C2 C1 S2 121.4(11)
C2 C1 S1 122.6(11)
S2 C1 S1 115.9(7)
C1 C2 S4 122.1(10)
C1 C2 S3 122.5(11)
S4 C2 S3 115.4(7)
C4 C3 S5 130.0(11)
C4 C3 S1 117.1(10)
S5 C3 S1 112.8(7)
C3 C4 S6 127.3(11)
C3 C4 S2 116.7(10)
S6 C4 S2 115.9(7)
C6 C5 S3 116.6(11)
C6 C5 S7 129.7(11)
S3 C5 S7 113.6(8)
C5 C6 S4 117.7(11)
C5 C6 S8 126.9(11)
S4 C6 S8 115.4(8)
C8 C7 S5 113.4(11)
C8 C7 H7A 108.9
S5 C7 H7A 108.9
C8 C7 H7B 108.9
S5 C7 H7B 108.9
H7A C7 H7B 107.7
C7 C8 S6 114.3(11)
C7 C8 H8A 108.7
S6 C8 H8A 108.7
C7 C8 H8B 108.7
S6 C8 H8B 108.7
H8A C8 H8B 107.6
C10 C9 S7 113.9(12)
C10 C9 H9A 108.8
S7 C9 H9A 108.8
C10 C9 H9B 108.8
S7 C9 H9B 108.8
H9A C9 H9B 107.7
C9 C10 S8 113.9(13)
C9 C10 H10A 108.8
S8 C10 H10A 108.8
C9 C10 H10B 108.8
S8 C10 H10B 108.8
H10A C10 H10B 107.7
C11 S9 C13 94.3(6)
C11 S10 C14 95.1(7)
C12 S11 C15 94.2(6)
C12 S12 C16 96.1(6)
C17B S13 C13 106(2)
C13 S13 C17A 100.5(9)
C14 S14 C18A 102.9(8)
C14 S14 C18B 95.2(18)
C15 S15 C19 103.9(7)
C16 S16 C20 97.5(7)
C12 C11 S10 122.2(10)
C12 C11 S9 121.4(10)
S10 C11 S9 116.4(8)
C11 C12 S12 123.3(10)
C11 C12 S11 120.9(10)
S12 C12 S11 115.7(7)
C14 C13 S13 128.8(11)
C14 C13 S9 116.9(11)
S13 C13 S9 114.3(7)
C13 C14 S10 117.1(10)
C13 C14 S14 127.0(11)
S10 C14 S14 115.9(8)
C16 C15 S11 118.2(10)
C16 C15 S15 127.2(11)
S11 C15 S15 114.6(8)
C15 C16 S16 126.1(10)
C15 C16 S12 115.2(11)
S16 C16 S12 118.1(8)
C18A C17A S13 112.2(16)
C18A C17A H17A 109.2
S13 C17A H17A 109.2
C18A C17A H17B 109.2
S13 C17A H17B 109.2
H17A C17A H17B 107.9
C17A C18A S14 113.7(16)
C17A C18A H18A 108.8
S14 C18A H18A 108.8
C17A C18A H18B 108.8
S14 C18A H18B 108.8
H18A C18A H18B 107.7
C18B C17B S13 111(4)
C18B C17B H17C 109.4
S13 C17B H17C 109.4
C18B C17B H17D 109.4
S13 C17B H17D 109.4
H17C C17B H17D 108.0
C17B C18B S14 111(4)
C17B C18B H18C 109.5
S14 C18B H18C 109.5
C17B C18B H18D 109.5
S14 C18B H18D 109.5
H18C C18B H18D 108.1
C20 C19 S15 116.9(11)
C20 C19 H19A 108.1
S15 C19 H19A 108.1
C20 C19 H19B 108.1
S15 C19 H19B 108.1
H19A C19 H19B 107.3
C19 C20 S16 111.6(12)
C19 C20 H20A 109.3
S16 C20 H20A 109.3
C19 C20 H20B 109.3
S16 C20 H20B 109.3
H20A C20 H20B 108.0
C23 S17 C21 96.4(7)
C21 S18 C24 96.2(7)
C22 S19 C25 95.5(7)
C26 S20 C22 95.4(7)
C23 S21 C27 101.9(7)
C24 S22 C28 100.8(7)
C25 S23 C29 102.6(7)
C26 S24 C30 99.8(7)
C22 C21 S18 122.2(11)
C22 C21 S17 123.4(11)
S18 C21 S17 114.4(8)
C21 C22 S19 123.3(11)
C21 C22 S20 121.2(12)
S19 C22 S20 115.4(8)
C24 C23 S21 128.7(11)
C24 C23 S17 116.7(10)
S21 C23 S17 114.6(8)
C23 C24 S22 127.8(11)
C23 C24 S18 116.3(11)
S22 C24 S18 115.8(8)
C26 C25 S23 129.7(11)
C26 C25 S19 116.3(11)
S23 C25 S19 113.9(8)
C25 C26 S24 126.6(11)
C25 C26 S20 117.3(11)
S24 C26 S20 116.0(8)
C28 C27 S21 114.1(10)
C28 C27 H27A 108.7
S21 C27 H27A 108.7
C28 C27 H27B 108.7
S21 C27 H27B 108.7
H27A C27 H27B 107.6
C27 C28 S22 113.7(10)
C27 C28 H28A 108.8
S22 C28 H28A 108.8
C27 C28 H28B 108.8
S22 C28 H28B 108.8
H28A C28 H28B 107.7
C30 C29 S23 114.7(10)
C30 C29 H29A 108.6
S23 C29 H29A 108.6
C30 C29 H29B 108.6
S23 C29 H29B 108.6
H29A C29 H29B 107.6
C29 C30 S24 111.9(10)
C29 C30 H30A 109.2
S24 C30 H30A 109.2
C29 C30 H30B 109.2
S24 C30 H30B 109.2
H30A C30 H30B 107.9
C31 S25 C33 94.9(7)
C31 S26 C34 96.1(6)
C32 S27 C35 95.5(7)
C32 S28 C36 94.5(7)
C33 S29 C37 100.7(7)
C34 S30 C38 102.0(7)
C39B S31 C35 108.3(11)
C35 S31 C39A 93.6(11)
C40A S32 C36 106.4(11)
C36 S32 C40B 94.0(12)
C32 C31 S26 122.4(11)
C32 C31 S25 121.9(11)
S26 C31 S25 115.7(7)
C31 C32 S27 122.1(11)
C31 C32 S28 122.6(11)
S27 C32 S28 115.3(8)
C34 C33 S29 128.3(10)
C34 C33 S25 117.8(10)
S29 C33 S25 114.0(9)
C33 C34 S30 128.4(11)
C33 C34 S26 115.5(10)
S30 C34 S26 116.0(8)
C36 C35 S31 126.1(11)
C36 C35 S27 115.9(11)
S31 C35 S27 117.3(8)
C35 C36 S28 118.3(10)
C35 C36 S32 126.8(11)
S28 C36 S32 114.9(8)
C38 C37 S29 113.8(10)
C38 C37 H37A 108.8
S29 C37 H37A 108.8
C38 C37 H37B 108.8
S29 C37 H37B 108.8
H37A C37 H37B 107.7
C37 C38 S30 113.7(10)
C37 C38 H38A 108.8
S30 C38 H38A 108.8
C37 C38 H38B 108.8
S30 C38 H38B 108.8
H38A C38 H38B 107.7
C40A C39A S31 115(2)
C40A C39A H39A 108.4
S31 C39A H39A 108.4
C40A C39A H39B 108.4
S31 C39A H39B 108.4
H39A C39A H39B 107.5
C39A C40A S32 111(2)
C39A C40A H40A 109.4
S32 C40A H40A 109.4
C39A C40A H40B 109.4
S32 C40A H40B 109.4
H40A C40A H40B 108.0
C40B C39B S31 116(3)
C40B C39B H39C 108.2
S31 C39B H39C 108.2
C40B C39B H39D 108.2
S31 C39B H39D 108.2
H39C C39B H39D 107.4
C39B C40B S32 112(2)
C39B C40B H40C 109.2
S32 C40B H40C 109.2
C39B C40B H40D 109.2
S32 C40B H40D 109.2
H40C C40B H40D 107.9
O3 Fe1 O41 88.6(5)
O3 Fe1 O11 95.0(5)
O41 Fe1 O11 90.3(5)
O3 Fe1 O4 81.4(5)
O41 Fe1 O4 99.0(5)
O11 Fe1 O4 169.8(6)
O3 Fe1 O31 162.8(5)
O41 Fe1 O31 81.4(5)
O11 Fe1 O31 99.0(6)
O4 Fe1 O31 86.4(5)
O3 Fe1 O1 98.8(5)
O41 Fe1 O1 168.4(6)
O11 Fe1 O1 80.2(6)
O4 Fe1 O1 90.9(6)
O31 Fe1 O1 93.4(5)
O2 C41 O1 124.2(19)
O2 C41 C42 123.8(18)
O1 C41 C42 111.4(14)
O11 C42 O21 126.5(19)
O11 C42 C41 115.9(16)
O21 C42 C41 117.4(15)
O5 C43 O3 129.9(17)
O5 C43 C44 116.3(17)
O3 C43 C44 113.8(14)
O6 C44 O4 125.6(15)
O6 C44 C43 121.2(14)
O4 C44 C43 113.2(15)
O31 C45 O51 127.5(15)
O31 C45 C46 115.8(13)
O51 C45 C46 116.6(16)
O61 C46 O41 126.0(14)
O61 C46 C45 120.8(14)
O41 C46 C45 113.2(13)
C41 O1 Fe1 115.6(12)
C43 O3 Fe1 116.0(10)
C44 O4 Fe1 115.5(10)
C42 O11 Fe1 116.9(12)
C45 O31 Fe1 114.2(10)
C46 O41 Fe1 114.4(9)
C52 C47 C48 123.0(19)
C52 C47 Br1 121.0(14)
C48 C47 Br1 115.9(13)
C49 C48 C47 117.4(17)
C49 C48 H48 121.3
C47 C48 H48 121.3
C50 C49 C48 120.3(17)
C50 C49 H49 119.9
C48 C49 H49 119.9
C49 C50 C51 119.5(18)
C49 C50 H50 120.2
C51 C50 H50 120.2
C52 C51 C50 120.1(19)
C52 C51 H51 120.0
C50 C51 H51 120.0
C47 C52 C51 119.5(19)
C47 C52 H52 120.2
C51 C52 H52 120.2

loop_
_geom_bond_atom_site_label_1
_geom_bond_atom_site_label_2
_geom_bond_distance
S1 C1 1.742(14)
S1 C3 1.773(13)
S2 C1 1.734(14)
S2 C4 1.748(14)
S3 C2 1.742(13)
S3 C5 1.745(14)
S4 C6 1.739(14)
S4 C2 1.740(14)
S5 C3 1.753(14)
S5 C7 1.818(16)
S6 C4 1.739(13)
S6 C8 1.821(16)
S7 C5 1.749(15)
S7 C9 1.829(17)
S8 C6 1.752(14)
S8 C10 1.79(2)
C1 C2 1.376(17)
C3 C4 1.351(18)
C5 C6 1.35(2)
C7 C8 1.49(2)
C7 H7A 0.9900
C7 H7B 0.9900
C8 H8A 0.9900
C8 H8B 0.9900
C9 C10 1.50(3)
C9 H9A 0.9900
C9 H9B 0.9900
C10 H10A 0.9900
C10 H10B 0.9900
S9 C11 1.742(14)
S9 C13 1.745(14)
S10 C11 1.715(13)
S10 C14 1.734(14)
S11 C12 1.748(13)
S11 C15 1.752(14)
S12 C12 1.720(14)
S12 C16 1.748(14)
S13 C17B 1.73(6)
S13 C13 1.745(15)
S13 C17A 1.87(2)
S14 C14 1.764(14)
S14 C18A 1.82(2)
S14 C18B 1.97(6)
S15 C15 1.755(14)
S15 C19 1.810(15)
S16 C16 1.725(14)
S16 C20 1.844(16)
C11 C12 1.391(17)
C13 C14 1.358(19)
C15 C16 1.362(19)
C17A C18A 1.46(3)
C17A H17A 0.9900
C17A H17B 0.9900
C18A H18A 0.9900
C18A H18B 0.9900
C17B C18B 1.49(2)
C17B H17C 0.9900
C17B H17D 0.9900
C18B H18C 0.9900
C18B H18D 0.9900
C19 C20 1.49(2)
C19 H19A 0.9900
C19 H19B 0.9900
C20 H20A 0.9900
C20 H20B 0.9900
S17 C23 1.739(14)
S17 C21 1.750(14)
S18 C21 1.744(14)
S18 C24 1.752(14)
S19 C22 1.731(16)
S19 C25 1.760(14)
S20 C26 1.740(15)
S20 C22 1.748(15)
S21 C23 1.732(14)
S21 C27 1.827(16)
S22 C24 1.741(15)
S22 C28 1.813(14)
S23 C25 1.742(15)
S23 C29 1.827(17)
S24 C26 1.731(15)
S24 C30 1.816(17)
C21 C22 1.357(19)
C23 C24 1.38(2)
C25 C26 1.36(2)
C27 C28 1.49(2)
C27 H27A 0.9900
C27 H27B 0.9900
C28 H28A 0.9900
C28 H28B 0.9900
C29 C30 1.52(2)
C29 H29A 0.9900
C29 H29B 0.9900
C30 H30A 0.9900
C30 H30B 0.9900
S25 C31 1.742(14)
S25 C33 1.758(14)
S26 C31 1.727(14)
S26 C34 1.762(14)
S27 C32 1.741(15)
S27 C35 1.757(14)
S28 C32 1.746(14)
S28 C36 1.752(14)
S29 C33 1.734(15)
S29 C37 1.808(15)
S30 C34 1.732(14)
S30 C38 1.794(15)
S31 C39B 1.74(3)
S31 C35 1.734(15)
S31 C39A 1.84(3)
S32 C40A 1.75(3)
S32 C36 1.755(13)
S32 C40B 1.93(4)
C31 C32 1.367(18)
C33 C34 1.36(2)
C35 C36 1.346(19)
C37 C38 1.50(2)
C37 H37A 0.9900
C37 H37B 0.9900
C38 H38A 0.9900
C38 H38B 0.9900
C39A C40A 1.49(4)
C39A H39A 0.9900
C39A H39B 0.9900
C40A H40A 0.9900
C40A H40B 0.9900
C39B C40B 1.501(19)
C39B H39C 0.9900
C39B H39D 0.9900
C40B H40C 0.9900
C40B H40D 0.9900
Fe1 O3 1.987(12)
Fe1 O41 1.995(11)
Fe1 O11 1.998(13)
Fe1 O4 2.003(12)
Fe1 O31 2.018(13)
Fe1 O1 2.029(13)
C41 O2 1.20(2)
C41 O1 1.33(2)
C41 C42 1.56(3)
C42 O11 1.254(19)
C42 O21 1.26(2)
C43 O5 1.23(2)
C43 O3 1.26(2)
C43 C44 1.59(2)
C44 O6 1.24(2)
C44 O4 1.275(18)
C45 O31 1.24(2)
C45 O51 1.250(18)
C45 C46 1.56(2)
C46 O61 1.25(2)
C46 O41 1.30(2)
Br1 C47 1.92(2)
C47 C52 1.34(3)
C47 C48 1.40(2)
C48 C49 1.39(2)
C48 H48 0.9500
C49 C50 1.39(3)
C49 H49 0.9500
C50 C51 1.40(3)
C50 H50 0.9500
C51 C52 1.38(3)
C51 H51 0.9500
C52 H52 0.9500
